data_4112934
loop_
_publ_author_name
'P. Andrew Evans'
'Erich W. Baum'

_publ_contact_author_address
;
        Indiana University
        Department of Chemistry
        800 E. Kirkwood Ave.
        Bloomington, IN 47405-7102
        USA
;
_publ_contact_author_email paevans@indiana.edu
_publ_contact_author_fax '++ 812 855 8300'
_publ_contact_author_name 'Evans, P. Andrew'
_publ_contact_author_phone '++ 812 855 7368'
_publ_section_title
;
 Diastereoselective Intramolecular Temporary Silicon-Tethered
 Rhodium-Catalyzed [4+2+2] Cycloisomerization Reactions: Regiospecific
 Incorporation of Substituted 1,3-Butadienes
;
_journal_name_full 'Journal of the American Chemical Society'
_journal_page_first 11150
_journal_page_last 11151
_journal_paper_doi 10.1021/ja046030+
_journal_volume 126
_journal_year 2004
_chemical_formula_sum 'C25 H37 N O3 S Si'
_chemical_formula_weight 459.71
_chemical_name_systematic
; 
 ? 
;
_space_group_IT_number 14
_symmetry_cell_setting monoclinic
_symmetry_space_group_name_Hall '-P 2ybc'
_symmetry_space_group_name_H-M 'P 1 21/c 1'
_atom_sites_solution_hydrogens geom
_atom_sites_solution_primary direct
_atom_sites_solution_secondary difmap
_audit_creation_method SHELXL-97
_cell_angle_alpha 90.00
_cell_angle_beta 116.296(2)
_cell_angle_gamma 90.00
_cell_formula_units_Z 4
_cell_length_a 19.1175(17)
_cell_length_b 8.4638(7)
_cell_length_c 17.2327(15)
_cell_measurement_reflns_used 999
_cell_measurement_temperature 115(2)
_cell_measurement_theta_max 27.21
_cell_measurement_theta_min 2.64
_cell_volume 2499.8(4)
_computing_cell_refinement 'SAINT (Bruker, 1999)'
_computing_data_collection 'SMART (Bruker, 1999)'
_computing_data_reduction 'SAINT (Bruker, 1999), XTEL (local program)'
_computing_structure_refinement 'SHELXL-97 (Sheldrick, 1997)'
_computing_structure_solution 'SHELXS-97 (Sheldrick, 1990)'
_diffrn_ambient_temperature 115(2)
_diffrn_detector 'CCD area detector'
_diffrn_detector_area_resol_mean 44.52
_diffrn_detector_type 'Bruker SMART 6000'
_diffrn_measured_fraction_theta_full 0.998
_diffrn_measured_fraction_theta_max 0.998
_diffrn_measurement_details '   0.30 degree frames measured for  3.12 seconds each'
_diffrn_measurement_device 'three-circle goniometer with fixed chi'
_diffrn_measurement_device_type 'Bruker Platform goniometer'
_diffrn_measurement_method '\w scans'
_diffrn_radiation_monochromator graphite
_diffrn_radiation_source 'fine-focus sealed tube'
_diffrn_radiation_type MoK\a
_diffrn_radiation_wavelength 0.71073
_diffrn_reflns_av_R_equivalents 0.0559
_diffrn_reflns_av_sigmaI/netI 0.0972
_diffrn_reflns_limit_h_max 24
_diffrn_reflns_limit_h_min -10
_diffrn_reflns_limit_k_max 10
_diffrn_reflns_limit_k_min -10
_diffrn_reflns_limit_l_max 21
_diffrn_reflns_limit_l_min -22
_diffrn_reflns_number 12696
_diffrn_reflns_theta_full 27.50
_diffrn_reflns_theta_max 27.50
_diffrn_reflns_theta_min 2.36
_diffrn_standards_decay_% 0.0
_exptl_absorpt_coefficient_mu 0.203
_exptl_absorpt_correction_type none
_exptl_crystal_colour colorless
_exptl_crystal_density_diffrn 1.221
_exptl_crystal_description plate
_exptl_crystal_F_000 992
_exptl_crystal_size_max 0.30
_exptl_crystal_size_mid 0.20
_exptl_crystal_size_min 0.09
_refine_diff_density_max 0.386
_refine_diff_density_min -0.301
_refine_diff_density_rms 0.053
_refine_ls_extinction_method none
_refine_ls_goodness_of_fit_ref 0.819
_refine_ls_hydrogen_treatment mixed
_refine_ls_matrix_type full
_refine_ls_number_parameters 428
_refine_ls_number_reflns 5720
_refine_ls_number_restraints 0
_refine_ls_restrained_S_all 0.819
_refine_ls_R_factor_all 0.0784
_refine_ls_R_factor_gt 0.0425
_refine_ls_shift/su_max 0.001
_refine_ls_shift/su_mean 0.000
_refine_ls_structure_factor_coef Fsqd
_refine_ls_weighting_details 'calc w=1/[\s^2^(Fo^2^)+(0.0198P)^2^+0.0000P] where P=(Fo^2^+2Fc^2^)/3'
_refine_ls_weighting_scheme calc
_refine_ls_wR_factor_gt 0.0763
_refine_ls_wR_factor_ref 0.0860
_reflns_number_gt 3345
_reflns_number_total 5720
_reflns_threshold_expression >2sigma(I)
_cod_data_source_file ja0460302Bsi20040708_055708.cif
_cod_data_source_block 04052
_cod_original_sg_symbol_H-M 'P 1 21/c 1 '
_cod_database_code 4112934

loop_
_symmetry_equiv_pos_as_xyz
'x, y, z'
'-x, y+1/2, -z+1/2'
'-x, -y, -z'
'x, -y-1/2, z-1/2'

loop_
_atom_site_label
_atom_site_type_symbol
_atom_site_fract_x
_atom_site_fract_y
_atom_site_fract_z
_atom_site_U_iso_or_equiv
_atom_site_adp_type
_atom_site_occupancy
_atom_site_symmetry_multiplicity
_atom_site_calc_flag
S1 S 0.39836(3) 0.27532(6) 0.19020(3) 0.02420(14) Uani 1 1 d
O2 O 0.44707(8) 0.31346(17) 0.14924(9) 0.0306(4) Uani 1 1 d
O3 O 0.35379(8) 0.13185(16) 0.16892(9) 0.0294(4) Uani 1 1 d
C4 C 0.45611(11) 0.2779(2) 0.30357(13) 0.0215(5) Uani 1 1 d
C5 C 0.52022(12) 0.3793(3) 0.33844(14) 0.0233(5) Uani 1 1 d
C6 C 0.56212(13) 0.3912(3) 0.42759(14) 0.0260(5) Uani 1 1 d
C7 C 0.54173(12) 0.3038(3) 0.48275(14) 0.0280(5) Uani 1 1 d
C8 C 0.58794(17) 0.3186(4) 0.57971(16) 0.0389(7) Uani 1 1 d
C9 C 0.47761(13) 0.2033(3) 0.44649(15) 0.0307(6) Uani 1 1 d
C10 C 0.43493(13) 0.1897(3) 0.35750(15) 0.0285(6) Uani 1 1 d
N11 N 0.33563(9) 0.41909(19) 0.16872(10) 0.0204(4) Uani 1 1 d
C12 C 0.27774(12) 0.4035(3) 0.20323(15) 0.0246(5) Uani 1 1 d
C13 C 0.24953(11) 0.5702(2) 0.20326(12) 0.0196(5) Uani 1 1 d
C14 C 0.29593(11) 0.6819(2) 0.17517(13) 0.0194(5) Uani 1 1 d
C15 C 0.36601(12) 0.5830(3) 0.18317(14) 0.0216(5) Uani 1 1 d
C16 C 0.19394(12) 0.6006(3) 0.22782(13) 0.0218(5) Uani 1 1 d
C17 C 0.15570(13) 0.7526(3) 0.23428(14) 0.0257(5) Uani 1 1 d
C18 C 0.18637(11) 0.9101(2) 0.21915(12) 0.0200(5) Uani 1 1 d
C19 C 0.21612(15) 1.0202(3) 0.29563(15) 0.0286(5) Uani 1 1 d
C20 C 0.18685(12) 0.9458(3) 0.14432(13) 0.0223(5) Uani 1 1 d
C21 C 0.17021(12) 0.8279(2) 0.07374(12) 0.0186(5) Uani 1 1 d
C22 C 0.24733(12) 0.7506(2) 0.08320(13) 0.0209(5) Uani 1 1 d
C23 C 0.22268(13) 0.6343(3) 0.00767(13) 0.0256(5) Uani 1 1 d
O24 O 0.16701(8) 0.71379(17) -0.06869(8) 0.0272(4) Uani 1 1 d
Si25 Si 0.12019(3) 0.86077(7) -0.04676(4) 0.02202(15) Uani 1 1 d
C26 C 0.01311(13) 0.8134(3) -0.10015(14) 0.0284(5) Uani 1 1 d
C27 C -0.00380(16) 0.6543(3) -0.07081(19) 0.0407(7) Uani 1 1 d
C28 C -0.01963(16) 0.8169(4) -0.19931(17) 0.0445(7) Uani 1 1 d
C29 C 0.13849(13) 1.0535(3) -0.08819(14) 0.0273(5) Uani 1 1 d
C30 C 0.09776(17) 1.1898(3) -0.06644(17) 0.0369(6) Uani 1 1 d
C31 C 0.22450(15) 1.0893(4) -0.05856(17) 0.0353(6) Uani 1 1 d
H32 H 0.5355(12) 0.437(2) 0.3019(13) 0.028(6) Uiso 1 1 d
H33 H 0.6023(11) 0.461(2) 0.4485(12) 0.019(6) Uiso 1 1 d
H34 H 0.5945(14) 0.435(3) 0.5974(16) 0.062(9) Uiso 1 1 d
H35 H 0.5631(16) 0.263(3) 0.6066(17) 0.067(10) Uiso 1 1 d
H36 H 0.6345(16) 0.277(3) 0.5948(16) 0.061(9) Uiso 1 1 d
H37 H 0.4655(13) 0.143(3) 0.4838(15) 0.043(7) Uiso 1 1 d
H38 H 0.3921(11) 0.119(2) 0.3348(12) 0.021(6) Uiso 1 1 d
H39 H 0.2369(11) 0.335(2) 0.1636(13) 0.023(6) Uiso 1 1 d
H40 H 0.3045(11) 0.360(2) 0.2638(13) 0.022(6) Uiso 1 1 d
H41 H 0.3156(9) 0.779(2) 0.2174(11) 0.006(4) Uiso 1 1 d
H42 H 0.4090(10) 0.596(2) 0.2415(12) 0.011(5) Uiso 1 1 d
H43 H 0.3841(11) 0.613(2) 0.1405(12) 0.019(5) Uiso 1 1 d
H44 H 0.1703(11) 0.513(2) 0.2436(12) 0.020(5) Uiso 1 1 d
H45 H 0.1574(11) 0.751(2) 0.2884(13) 0.019(6) Uiso 1 1 d
H46 H 0.0940(12) 0.746(2) 0.1893(13) 0.030(6) Uiso 1 1 d
H47 H 0.2675(13) 0.977(3) 0.3401(14) 0.040(7) Uiso 1 1 d
H48 H 0.2304(12) 1.127(3) 0.2806(14) 0.037(7) Uiso 1 1 d
H49 H 0.1698(13) 1.032(3) 0.3118(14) 0.042(7) Uiso 1 1 d
H50 H 0.2062(12) 1.049(3) 0.1376(13) 0.034(7) Uiso 1 1 d
H51 H 0.1410(11) 0.746(2) 0.0821(13) 0.026(6) Uiso 1 1 d
H52 H 0.2805(11) 0.830(2) 0.0746(12) 0.021(6) Uiso 1 1 d
H53 H 0.1989(11) 0.534(2) 0.0179(12) 0.025(6) Uiso 1 1 d
H54 H 0.2700(11) 0.602(2) -0.0018(12) 0.021(6) Uiso 1 1 d
H55 H -0.0101(13) 0.893(3) -0.0837(14) 0.036(7) Uiso 1 1 d
H56 H -0.0608(15) 0.625(3) -0.1020(16) 0.055(8) Uiso 1 1 d
H57 H 0.0148(12) 0.647(2) -0.0104(15) 0.032(7) Uiso 1 1 d
H58 H 0.0233(13) 0.577(3) -0.0904(14) 0.040(7) Uiso 1 1 d
H59 H -0.0757(14) 0.783(3) -0.2269(15) 0.050(7) Uiso 1 1 d
H60 H -0.0133(15) 0.922(3) -0.2214(16) 0.062(9) Uiso 1 1 d
H61 H 0.0114(13) 0.733(3) -0.2102(13) 0.033(7) Uiso 1 1 d
H62 H 0.1126(11) 1.041(2) -0.1503(12) 0.021(6) Uiso 1 1 d
H63 H 0.1062(13) 1.292(3) -0.0911(15) 0.047(7) Uiso 1 1 d
H64 H 0.0397(14) 1.173(3) -0.0896(15) 0.045(7) Uiso 1 1 d
H65 H 0.1188(12) 1.203(3) -0.0060(15) 0.035(7) Uiso 1 1 d
H66 H 0.2508(13) 1.006(3) -0.0711(14) 0.039(7) Uiso 1 1 d
H67 H 0.2537(13) 1.105(3) 0.0040(15) 0.041(7) Uiso 1 1 d
H68 H 0.2311(15) 1.190(3) -0.0857(17) 0.068(9) Uiso 1 1 d

loop_
_atom_site_aniso_label
_atom_site_aniso_U_11
_atom_site_aniso_U_22
_atom_site_aniso_U_33
_atom_site_aniso_U_23
_atom_site_aniso_U_13
_atom_site_aniso_U_12
S1 0.0240(3) 0.0238(3) 0.0231(3) -0.0025(2) 0.0089(2) 0.0029(2)
O2 0.0313(8) 0.0359(9) 0.0287(9) -0.0040(7) 0.0169(7) 0.0035(7)
O3 0.0300(8) 0.0207(8) 0.0315(9) -0.0070(7) 0.0082(7) -0.0008(7)
C4 0.0204(10) 0.0185(11) 0.0231(11) -0.0004(9) 0.0073(9) 0.0025(9)
C5 0.0221(11) 0.0221(12) 0.0263(12) 0.0016(10) 0.0111(9) 0.0044(10)
C6 0.0193(11) 0.0267(13) 0.0300(13) -0.0032(11) 0.0090(10) 0.0021(10)
C7 0.0240(11) 0.0323(13) 0.0254(12) 0.0025(11) 0.0089(9) 0.0096(10)
C8 0.0354(15) 0.052(2) 0.0255(14) 0.0031(13) 0.0099(12) 0.0103(14)
C9 0.0300(12) 0.0322(14) 0.0290(13) 0.0108(11) 0.0122(10) 0.0051(11)
C10 0.0230(11) 0.0267(13) 0.0318(13) 0.0055(11) 0.0084(10) 0.0005(10)
N11 0.0212(9) 0.0180(9) 0.0210(9) 0.0008(8) 0.0085(7) 0.0008(7)
C12 0.0218(11) 0.0223(12) 0.0294(13) 0.0016(11) 0.0111(10) -0.0002(10)
C13 0.0202(10) 0.0182(11) 0.0166(10) 0.0016(9) 0.0045(8) -0.0010(9)
C14 0.0218(10) 0.0207(11) 0.0168(10) 0.0013(9) 0.0096(8) -0.0009(9)
C15 0.0232(11) 0.0222(11) 0.0191(11) 0.0010(10) 0.0091(9) -0.0016(9)
C16 0.0257(11) 0.0244(12) 0.0154(10) 0.0015(9) 0.0090(9) -0.0039(10)
C17 0.0330(12) 0.0308(13) 0.0187(11) -0.0015(11) 0.0165(10) -0.0024(11)
C18 0.0213(10) 0.0233(11) 0.0162(10) -0.0012(9) 0.0090(9) 0.0025(9)
C19 0.0378(14) 0.0292(14) 0.0207(12) -0.0019(11) 0.0147(11) -0.0008(12)
C20 0.0255(11) 0.0218(12) 0.0199(11) 0.0011(10) 0.0102(9) 0.0029(10)
C21 0.0233(10) 0.0202(11) 0.0142(10) 0.0008(9) 0.0099(8) 0.0008(9)
C22 0.0233(10) 0.0239(12) 0.0173(11) 0.0039(9) 0.0107(9) 0.0037(10)
C23 0.0303(12) 0.0280(13) 0.0166(11) -0.0001(10) 0.0087(9) 0.0072(11)
O24 0.0343(8) 0.0339(9) 0.0128(7) 0.0018(7) 0.0098(6) 0.0102(7)
Si25 0.0256(3) 0.0278(3) 0.0131(3) 0.0020(3) 0.0090(2) 0.0042(3)
C26 0.0296(12) 0.0330(14) 0.0221(12) -0.0024(11) 0.0111(10) 0.0029(11)
C27 0.0382(15) 0.0455(17) 0.0359(16) -0.0048(14) 0.0140(13) -0.0090(14)
C28 0.0320(14) 0.068(2) 0.0251(14) -0.0011(15) 0.0051(11) -0.0051(15)
C29 0.0307(12) 0.0329(14) 0.0174(12) 0.0036(10) 0.0097(10) 0.0010(11)
C30 0.0482(17) 0.0323(15) 0.0279(14) 0.0035(12) 0.0147(13) 0.0072(13)
C31 0.0365(14) 0.0425(17) 0.0255(14) 0.0092(13) 0.0123(12) -0.0011(13)

loop_
_atom_type_symbol
_atom_type_description
_atom_type_scat_dispersion_real
_atom_type_scat_dispersion_imag
_atom_type_scat_source
S S 0.1246 0.1234 'International Tables Vol C Tables 4.2.6.8 and 6.1.1.4'
Si Si 0.0817 0.0704 'International Tables Vol C Tables 4.2.6.8 and 6.1.1.4'
O O 0.0106 0.0060 'International Tables Vol C Tables 4.2.6.8 and 6.1.1.4'
N N 0.0061 0.0033 'International Tables Vol C Tables 4.2.6.8 and 6.1.1.4'
C C 0.0033 0.0016 'International Tables Vol C Tables 4.2.6.8 and 6.1.1.4'
H H 0.0000 0.0000 'International Tables Vol C Tables 4.2.6.8 and 6.1.1.4'

loop_
_geom_angle_atom_site_label_1
_geom_angle_atom_site_label_2
_geom_angle_atom_site_label_3
_geom_angle
O2 S1 O3 120.46(9)
O2 S1 N11 107.04(9)
O3 S1 N11 106.24(9)
O2 S1 C4 108.52(9)
O3 S1 C4 107.60(10)
N11 S1 C4 106.13(9)
C10 C4 C5 120.30(19)
C10 C4 S1 120.66(16)
C5 C4 S1 118.87(17)
C6 C5 C4 119.2(2)
C6 C5 H32 120.5(12)
C4 C5 H32 120.3(12)
C5 C6 C7 121.3(2)
C5 C6 H33 117.3(13)
C7 C6 H33 121.3(13)
C6 C7 C9 118.4(2)
C6 C7 C8 120.6(2)
C9 C7 C8 121.0(2)
C7 C8 H34 110.2(14)
C7 C8 H35 109.5(17)
H34 C8 H35 111(2)
C7 C8 H36 108.2(17)
H34 C8 H36 109(2)
H35 C8 H36 109(2)
C10 C9 C7 121.1(2)
C10 C9 H37 121.1(14)
C7 C9 H37 117.8(14)
C4 C10 C9 119.6(2)
C4 C10 H38 121.2(12)
C9 C10 H38 119.2(12)
C12 N11 C15 108.91(16)
C12 N11 S1 116.66(13)
C15 N11 S1 117.78(13)
N11 C12 C13 104.36(17)
N11 C12 H39 106.4(13)
C13 C12 H39 112.3(11)
N11 C12 H40 108.9(11)
C13 C12 H40 111.0(11)
H39 C12 H40 113.2(16)
C16 C13 C12 121.0(2)
C16 C13 C14 130.1(2)
C12 C13 C14 108.85(18)
C13 C14 C15 104.05(17)
C13 C14 C22 112.93(16)
C15 C14 C22 113.60(17)
C13 C14 H41 110.3(10)
C15 C14 H41 109.6(9)
C22 C14 H41 106.4(9)
N11 C15 C14 103.54(17)
N11 C15 H42 111.2(11)
C14 C15 H42 109.5(11)
N11 C15 H43 111.2(11)
C14 C15 H43 112.2(11)
H42 C15 H43 109.2(15)
C13 C16 C17 132.0(2)
C13 C16 H44 118.5(12)
C17 C16 H44 109.5(12)
C16 C17 C18 119.85(19)
C16 C17 H45 105.1(12)
C18 C17 H45 110.1(12)
C16 C17 H46 108.2(11)
C18 C17 H46 107.5(11)
H45 C17 H46 105.1(16)
C20 C18 C19 123.1(2)
C20 C18 C17 122.27(19)
C19 C18 C17 114.61(18)
C18 C19 H47 107.6(13)
C18 C19 H48 111.7(13)
H47 C19 H48 103.8(17)
C18 C19 H49 104.8(12)
H47 C19 H49 119.2(17)
H48 C19 H49 109.9(17)
C18 C20 C21 123.2(2)
C18 C20 H50 119.1(13)
C21 C20 H50 117.1(13)
C20 C21 C22 110.23(16)
C20 C21 Si25 128.31(15)
C22 C21 Si25 99.94(13)
C20 C21 H51 107.2(13)
C22 C21 H51 105.8(12)
Si25 C21 H51 103.4(12)
C23 C22 C14 116.54(17)
C23 C22 C21 105.14(16)
C14 C22 C21 112.08(17)
C23 C22 H52 106.9(12)
C14 C22 H52 106.1(11)
C21 C22 H52 110.0(11)
O24 C23 C22 107.50(17)
O24 C23 H53 110.1(11)
C22 C23 H53 112.6(12)
O24 C23 H54 109.0(11)
C22 C23 H54 110.2(10)
H53 C23 H54 107.5(15)
C23 O24 Si25 113.21(13)
O24 Si25 C29 110.65(10)
O24 Si25 C26 107.89(10)
C29 Si25 C26 110.23(10)
O24 Si25 C21 94.49(8)
C29 Si25 C21 117.35(10)
C26 Si25 C21 114.80(10)
C27 C26 C28 110.1(2)
C27 C26 Si25 111.81(17)
C28 C26 Si25 111.03(18)
C27 C26 H55 109.9(15)
C28 C26 H55 108.4(14)
Si25 C26 H55 105.4(14)
C26 C27 H56 112.2(14)
C26 C27 H57 113.4(13)
H56 C27 H57 111(2)
C26 C27 H58 104.8(14)
H56 C27 H58 105.2(19)
H57 C27 H58 109.6(19)
C26 C28 H59 110.2(14)
C26 C28 H60 112.6(15)
H59 C28 H60 111(2)
C26 C28 H61 102.3(12)
H59 C28 H61 108.0(19)
H60 C28 H61 112(2)
C31 C29 C30 111.1(2)
C31 C29 Si25 113.70(16)
C30 C29 Si25 111.22(18)
C31 C29 H62 109.9(12)
C30 C29 H62 106.7(12)
Si25 C29 H62 103.8(12)
C29 C30 H63 110.4(14)
C29 C30 H64 112.6(14)
H63 C30 H64 108.2(19)
C29 C30 H65 110.1(13)
H63 C30 H65 107.4(19)
H64 C30 H65 108.0(19)
C29 C31 H66 112.3(14)
C29 C31 H67 113.7(14)
H66 C31 H67 104.6(18)
C29 C31 H68 110.6(15)
H66 C31 H68 110(2)
H67 C31 H68 105.5(19)

loop_
_geom_bond_atom_site_label_1
_geom_bond_atom_site_label_2
_geom_bond_distance
S1 O2 1.4325(16)
S1 O3 1.4346(15)
S1 N11 1.6317(17)
S1 C4 1.768(2)
C4 C10 1.385(3)
C4 C5 1.396(3)
C5 C6 1.386(3)
C5 H32 0.94(2)
C6 C7 1.390(3)
C6 H33 0.907(19)
C7 C9 1.392(3)
C7 C8 1.510(3)
C8 H34 1.02(3)
C8 H35 0.93(3)
C8 H36 0.88(3)
C9 C10 1.386(3)
C9 H37 0.93(2)
C10 H38 0.947(19)
N11 C12 1.476(3)
N11 C15 1.482(3)
C12 C13 1.511(3)
C12 H39 0.968(19)
C12 H40 1.007(19)
C13 C16 1.332(3)
C13 C14 1.515(3)
C14 C15 1.533(3)
C14 C22 1.552(3)
C14 H41 1.053(17)
C15 H42 0.983(17)
C15 H43 0.98(2)
C16 C17 1.508(3)
C16 H44 0.97(2)
C17 C18 1.524(3)
C17 H45 0.92(2)
C17 H46 1.089(19)
C18 C20 1.329(3)
C18 C19 1.505(3)
C19 H47 1.01(2)
C19 H48 1.01(2)
C19 H49 1.04(2)
C20 C21 1.495(3)
C20 H50 0.97(2)
C21 C22 1.554(3)
C21 Si25 1.883(2)
C21 H51 0.94(2)
C22 C23 1.530(3)
C22 H52 0.98(2)
C23 O24 1.441(2)
C23 H53 1.02(2)
C23 H54 1.02(2)
O24 Si25 1.6707(15)
Si25 C29 1.875(2)
Si25 C26 1.879(2)
C26 C27 1.523(4)
C26 C28 1.538(3)
C26 H55 0.92(2)
C27 H56 1.01(3)
C27 H57 0.94(2)
C27 H58 0.98(2)
C28 H59 1.00(2)
C28 H60 0.99(3)
C28 H61 1.00(2)
C29 C31 1.521(3)
C29 C30 1.528(3)
C29 H62 0.965(18)
C30 H63 1.01(2)
C30 H64 1.01(2)
C30 H65 0.94(2)
C31 H66 0.95(2)
C31 H67 0.98(2)
C31 H68 1.01(3)

loop_
_geom_torsion_atom_site_label_1
_geom_torsion_atom_site_label_2
_geom_torsion_atom_site_label_3
_geom_torsion_atom_site_label_4
_geom_torsion
O2 S1 C4 C10 -154.67(17)
O3 S1 C4 C10 -22.8(2)
N11 S1 C4 C10 90.58(19)
O2 S1 C4 C5 30.09(19)
O3 S1 C4 C5 161.94(16)
N11 S1 C4 C5 -84.67(18)
C10 C4 C5 C6 -0.3(3)
S1 C4 C5 C6 174.95(16)
C4 C5 C6 C7 0.3(3)
C5 C6 C7 C9 -0.2(3)
C5 C6 C7 C8 -179.8(2)
C6 C7 C9 C10 0.2(3)
C8 C7 C9 C10 179.8(2)
C5 C4 C10 C9 0.3(3)
S1 C4 C10 C9 -174.87(17)
C7 C9 C10 C4 -0.3(3)
O2 S1 N11 C12 178.75(14)
O3 S1 N11 C12 48.85(17)
C4 S1 N11 C12 -65.49(16)
O2 S1 N11 C15 -48.84(17)
O3 S1 N11 C15 -178.75(15)
C4 S1 N11 C15 66.92(17)
C15 N11 C12 C13 23.3(2)
S1 N11 C12 C13 159.67(13)
N11 C12 C13 C16 177.53(18)
N11 C12 C13 C14 -4.3(2)
C16 C13 C14 C15 162.8(2)
C12 C13 C14 C15 -15.2(2)
C16 C13 C14 C22 -73.5(3)
C12 C13 C14 C22 108.47(19)
C12 N11 C15 C14 -32.9(2)
S1 N11 C15 C14 -168.70(13)
C13 C14 C15 N11 28.5(2)
C22 C14 C15 N11 -94.7(2)
C12 C13 C16 C17 179.8(2)
C14 C13 C16 C17 2.0(4)
C13 C16 C17 C18 -6.5(3)
C16 C17 C18 C20 61.1(3)
C16 C17 C18 C19 -118.7(2)
C19 C18 C20 C21 169.3(2)
C17 C18 C20 C21 -10.4(3)
C18 C20 C21 C22 -92.0(3)
C18 C20 C21 Si25 146.30(19)
C13 C14 C22 C23 -68.1(2)
C15 C14 C22 C23 50.1(3)
C13 C14 C22 C21 53.1(2)
C15 C14 C22 C21 171.26(17)
C20 C21 C22 C23 -179.68(18)
Si25 C21 C22 C23 -42.36(18)
C20 C21 C22 C14 52.8(2)
Si25 C21 C22 C14 -169.89(14)
C14 C22 C23 O24 169.55(17)
C21 C22 C23 O24 44.8(2)
C22 C23 O24 Si25 -24.7(2)
C23 O24 Si25 C29 119.87(15)
C23 O24 Si25 C26 -119.47(16)
C23 O24 Si25 C21 -1.60(16)
C20 C21 Si25 O24 152.0(2)
C22 C21 Si25 O24 26.13(14)
C20 C21 Si25 C29 35.9(2)
C22 C21 Si25 C29 -89.91(15)
C20 C21 Si25 C26 -95.9(2)
C22 C21 Si25 C26 138.20(14)
O24 Si25 C26 C27 56.8(2)
C29 Si25 C26 C27 177.72(18)
C21 Si25 C26 C27 -47.1(2)
O24 Si25 C26 C28 -66.6(2)
C29 Si25 C26 C28 54.3(2)
C21 Si25 C26 C28 -170.49(19)
O24 Si25 C29 C31 -52.2(2)
C26 Si25 C29 C31 -171.44(18)
C21 Si25 C29 C31 54.6(2)
O24 Si25 C29 C30 -178.48(15)
C26 Si25 C29 C30 62.26(19)
C21 Si25 C29 C30 -71.68(19)
